data_4324581
loop_
_publ_author_name
'Peter Haack'
'Christian Limberg'
'Kallol Ray'
'Beatrice Braun'
'Uwe Kuhlmann'
'Peter Hildebrandt'
'Christian Herwig'

_publ_section_title
;
 Dinuclear Copper Complexes Based on Parallel \b-Diiminato Binding Sites
 and their Reactions with O2: Evidence for a Cu-O-Cu Entity
;
_journal_name_full 'Inorganic Chemistry'
_journal_page_first 2133
_journal_page_last 2142
_journal_paper_doi 10.1021/ic101249k
_journal_volume 50
_journal_year 2011
_chemical_formula_moiety 'C67 H86 Cu2 N4 O P2'
_chemical_formula_sum 'C67 H86 Cu2 N4 O P2'
_chemical_formula_weight 1152.42
_chemical_name_systematic
; 
 ? 
;
_space_group_IT_number 14
_symmetry_cell_setting monoclinic
_symmetry_space_group_name_Hall '-P 2ybc'
_symmetry_space_group_name_H-M 'P 1 21/c 1'
_atom_sites_solution_hydrogens geom
_atom_sites_solution_primary direct
_atom_sites_solution_secondary difmap
_audit_creation_method SHELXL-97
_audit_update_record
;
2010-03-30 # Formatted by publCIF
;
_cell_angle_alpha 90.00
_cell_angle_beta 107.578(2)
_cell_angle_gamma 90.00
_cell_formula_units_Z 4
_cell_length_a 13.6624(4)
_cell_length_b 28.0073(9)
_cell_length_c 17.2399(5)
_cell_measurement_reflns_used 46871
_cell_measurement_temperature 100(2)
_cell_measurement_theta_max 27.19
_cell_measurement_theta_min 3.15
_cell_volume 6288.8(3)
_computing_cell_refinement 'STOE X-AREA'
_computing_data_collection 'STOE X-AREA'
_computing_data_reduction 'STOE X-RED'
_computing_molecular_graphics 'PLATON, 1990'
_computing_structure_refinement 'SHELXL-97 (Sheldrick, 1997)'
_computing_structure_solution 'SHELXS-97 (Sheldrick, 1990)'
_diffrn_ambient_temperature 100(2)
_diffrn_measured_fraction_theta_full .998
_diffrn_measured_fraction_theta_max .998
_diffrn_measurement_device_type 'STOE IPDS 2T'
_diffrn_measurement_method 'rotation method'
_diffrn_radiation_monochromator graphite
_diffrn_radiation_source 'fine-focus sealed tube'
_diffrn_radiation_type MoK\a
_diffrn_radiation_wavelength 0.71073
_diffrn_reflns_av_R_equivalents 0.0869
_diffrn_reflns_av_sigmaI/netI 0.0511
_diffrn_reflns_limit_h_max 16
_diffrn_reflns_limit_h_min -16
_diffrn_reflns_limit_k_max 33
_diffrn_reflns_limit_k_min -33
_diffrn_reflns_limit_l_max 20
_diffrn_reflns_limit_l_min -20
_diffrn_reflns_number 68718
_diffrn_reflns_theta_full 25.00
_diffrn_reflns_theta_max 25.00
_diffrn_reflns_theta_min 3.15
_diffrn_standards_decay_% 'no decay'
_exptl_absorpt_coefficient_mu 0.771
_exptl_absorpt_correction_T_max 0.8611
_exptl_absorpt_correction_T_min 0.8017
_exptl_absorpt_correction_type multi-scan
_exptl_absorpt_process_details 'PLATON, 1990'
_exptl_crystal_colour yellow
_exptl_crystal_density_diffrn 1.217
_exptl_crystal_description prism
_exptl_crystal_F_000 2448
_exptl_crystal_size_max 0.30
_exptl_crystal_size_mid 0.22
_exptl_crystal_size_min 0.20
_refine_diff_density_max 1.232
_refine_diff_density_min -1.263
_refine_diff_density_rms .085
_refine_ls_extinction_method none
_refine_ls_goodness_of_fit_ref 1.070
_refine_ls_hydrogen_treatment constr
_refine_ls_matrix_type full
_refine_ls_number_parameters 737
_refine_ls_number_reflns 11060
_refine_ls_number_restraints 24
_refine_ls_restrained_S_all 1.073
_refine_ls_R_factor_all 0.1082
_refine_ls_R_factor_gt 0.0833
_refine_ls_shift/su_max 0.001
_refine_ls_shift/su_mean 0.000
_refine_ls_structure_factor_coef Fsqd
_refine_ls_weighting_details 'calc w=1/[\s^2^(Fo^2^)+(0.0781P)^2^+21.9899P] where P=(Fo^2^+2Fc^2^)/3'
_refine_ls_weighting_scheme calc
_refine_ls_wR_factor_gt 0.1868
_refine_ls_wR_factor_ref 0.2001
_reflns_number_gt 8405
_reflns_number_total 11060
_reflns_threshold_expression >2sigma(I)
_cod_data_source_file ic101249k_si_001_1.cif
_cod_data_source_block complex3
_cod_database_code 4324581

loop_
_symmetry_equiv_pos_as_xyz
'x, y, z'
'-x, y+1/2, -z+1/2'
'-x, -y, -z'
'x, -y-1/2, z-1/2'

loop_
_atom_site_label
_atom_site_type_symbol
_atom_site_fract_x
_atom_site_fract_y
_atom_site_fract_z
_atom_site_U_iso_or_equiv
_atom_site_adp_type
_atom_site_occupancy
_atom_site_symmetry_multiplicity
_atom_site_calc_flag
_atom_site_refinement_flags
_atom_site_disorder_assembly
_atom_site_disorder_group
Cu1 Cu 0.72598(5) 0.17414(2) 0.20041(4) 0.03440(18) Uani 1 1 d . A .
Cu2 Cu 1.14586(6) 0.22236(3) 0.26495(5) 0.0494(2) Uani 1 1 d . B .
P1 P 0.76658(13) 0.20384(8) 0.32096(10) 0.0565(5) Uani 1 1 d D . .
P2 P 1.1803(2) 0.28088(7) 0.34899(13) 0.0744(6) Uani 1 1 d D . .
O1 O 0.9306(2) 0.11035(12) -0.0017(2) 0.0300(8) Uani 1 1 d . A .
N1 N 0.7934(3) 0.11716(15) 0.1736(2) 0.0316(9) Uani 1 1 d . . .
N2 N 0.6464(3) 0.18936(15) 0.0882(3) 0.0314(9) Uani 1 1 d . . .
N3 N 1.0555(4) 0.22412(16) 0.1519(3) 0.0425(12) Uani 1 1 d . . .
N4 N 1.1891(4) 0.15663(17) 0.2645(3) 0.0434(12) Uani 1 1 d . . .
C1 C 0.7334(7) 0.2651(3) 0.3369(5) 0.082(3) Uani 1 1 d D A .
H1A H 0.7567 0.2724 0.3952 0.123 Uiso 1 1 calc R . .
H1B H 0.6588 0.2692 0.3159 0.123 Uiso 1 1 calc R . .
H1C H 0.7669 0.2868 0.3082 0.123 Uiso 1 1 calc R . .
C2 C 0.7193(7) 0.1713(3) 0.3938(4) 0.080(3) Uani 1 1 d D A .
H2A H 0.7476 0.1388 0.4003 0.120 Uiso 1 1 calc R . .
H2B H 0.6441 0.1697 0.3739 0.120 Uiso 1 1 calc R . .
H2C H 0.7406 0.1877 0.4464 0.120 Uiso 1 1 calc R . .
C3A C 0.9020(14) 0.2213(15) 0.355(2) 0.076(5) Uani 0.31(3) 1 d PD A 1
H3A1 H 0.9443 0.1933 0.3624 0.114 Uiso 0.31(3) 1 calc PR A 1
H3A2 H 0.9164 0.2381 0.4061 0.114 Uiso 0.31(3) 1 calc PR A 1
H3A3 H 0.9164 0.2418 0.3154 0.114 Uiso 0.31(3) 1 calc PR A 1
C3B C 0.9028(8) 0.1937(8) 0.3756(9) 0.076(5) Uani 0.69(3) 1 d PD A 2
H3B1 H 0.9190 0.2076 0.4289 0.114 Uiso 0.69(3) 1 calc PR A 2
H3B2 H 0.9444 0.2082 0.3461 0.114 Uiso 0.69(3) 1 calc PR A 2
H3B3 H 0.9162 0.1600 0.3804 0.114 Uiso 0.69(3) 1 calc PR A 2
C4 C 0.8477(4) 0.08548(19) 0.2362(3) 0.0337(12) Uani 1 1 d . A .
C5 C 0.7928(5) 0.0600(2) 0.2796(3) 0.0436(14) Uani 1 1 d . . .
C6 C 0.8481(6) 0.0310(2) 0.3449(4) 0.0588(18) Uani 1 1 d . A .
C7 C 0.9527(6) 0.0274(2) 0.3640(4) 0.0565(18) Uani 1 1 d . . .
H7 H 0.9891 0.0081 0.4088 0.068 Uiso 1 1 calc R A .
C8 C 1.0058(5) 0.0511(2) 0.3197(4) 0.0492(16) Uani 1 1 d . A .
H8 H 1.0780 0.0474 0.3328 0.059 Uiso 1 1 calc R . .
C9 C 0.9527(4) 0.0812(2) 0.2544(3) 0.0393(13) Uani 1 1 d . . .
H9 H 0.9888 0.0980 0.2238 0.047 Uiso 1 1 calc R A .
C10 C 0.7923(8) 0.0035(3) 0.3950(5) 0.090(3) Uani 1 1 d . . .
H10A H 0.8425 -0.0137 0.4389 0.134 Uiso 1 1 calc R A .
H10B H 0.7449 -0.0194 0.3600 0.134 Uiso 1 1 calc R . .
H10C H 0.7537 0.0258 0.4183 0.134 Uiso 1 1 calc R . .
C11 C 0.6774(5) 0.0625(3) 0.2553(4) 0.0587(18) Uani 1 1 d . A .
H11A H 0.6493 0.0301 0.2515 0.088 Uiso 1 1 calc R . .
H11B H 0.6515 0.0783 0.2023 0.088 Uiso 1 1 calc R . .
H11C H 0.6564 0.0806 0.2962 0.088 Uiso 1 1 calc R . .
C12 C 0.7983(4) 0.10911(18) 0.0997(3) 0.0292(11) Uani 1 1 d . A .
H12 H 0.8418 0.0839 0.0934 0.035 Uiso 1 1 calc R . .
C13 C 0.7444(4) 0.13462(18) 0.0286(3) 0.0266(10) Uani 1 1 d . . .
C14 C 0.6718(4) 0.17023(18) 0.0263(3) 0.0293(10) Uani 1 1 d . A .
H14 H 0.6362 0.1823 -0.0261 0.035 Uiso 1 1 calc R . .
C15 C 0.5715(4) 0.22561(19) 0.0703(3) 0.0345(12) Uani 1 1 d . A .
C16 C 0.4981(4) 0.2273(2) 0.1123(4) 0.0407(13) Uani 1 1 d . . .
C17 C 0.4293(4) 0.2660(2) 0.0985(4) 0.0499(17) Uani 1 1 d . A .
C18 C 0.4302(5) 0.3000(2) 0.0404(5) 0.061(2) Uani 1 1 d . . .
H18 H 0.3820 0.3254 0.0303 0.073 Uiso 1 1 calc R A .
C19 C 0.4993(5) 0.2974(2) -0.0025(5) 0.0575(18) Uani 1 1 d . A .
H19 H 0.4981 0.3206 -0.0431 0.069 Uiso 1 1 calc R . .
C20 C 0.5711(5) 0.2609(2) 0.0133(4) 0.0460(14) Uani 1 1 d . . .
H20 H 0.6207 0.2599 -0.0152 0.055 Uiso 1 1 calc R A .
C21 C 0.3560(5) 0.2698(3) 0.1479(5) 0.076(3) Uani 1 1 d . . .
H21A H 0.3224 0.3011 0.1388 0.114 Uiso 1 1 calc R A .
H21B H 0.3937 0.2662 0.2058 0.114 Uiso 1 1 calc R . .
H21C H 0.3040 0.2447 0.1314 0.114 Uiso 1 1 calc R . .
C22 C 0.4896(5) 0.1879(3) 0.1690(4) 0.0508(16) Uani 1 1 d . A .
H22A H 0.5140 0.1994 0.2253 0.076 Uiso 1 1 calc R . .
H22B H 0.5316 0.1608 0.1625 0.076 Uiso 1 1 calc R . .
H22C H 0.4178 0.1779 0.1563 0.076 Uiso 1 1 calc R . .
C23 C 0.7493(4) 0.11565(17) -0.0512(3) 0.0274(10) Uani 1 1 d . A .
C24 C 0.8409(4) 0.10025(17) -0.0643(3) 0.0266(10) Uani 1 1 d . . .
C25 C 1.0242(4) 0.09736(17) -0.0117(3) 0.0276(10) Uani 1 1 d . . .
C26 C 1.1109(4) 0.11459(18) 0.0490(3) 0.0303(11) Uani 1 1 d . A .
C27 C 1.1085(4) 0.14637(18) 0.1171(3) 0.0325(11) Uani 1 1 d . . .
C28 C 1.0496(4) 0.18860(19) 0.1010(3) 0.0378(13) Uani 1 1 d . A .
H28 H 1.0012 0.1916 0.0485 0.045 Uiso 1 1 calc R . .
C29 C 1.3185(8) 0.2992(4) 0.3782(6) 0.108(2) Uani 1 1 d D B .
H29A H 1.3337 0.3124 0.3311 0.140 Uiso 1 1 calc R . .
H29B H 1.3617 0.2716 0.3978 0.140 Uiso 1 1 calc R . .
H29C H 1.3316 0.3231 0.4208 0.140 Uiso 1 1 calc R . .
C30 C 1.1845(9) 0.2690(4) 0.4532(6) 0.108(2) Uani 1 1 d . B .
H30A H 1.2132 0.2964 0.4868 0.162 Uiso 1 1 calc R . .
H30B H 1.2271 0.2412 0.4730 0.162 Uiso 1 1 calc R . .
H30C H 1.1156 0.2630 0.4556 0.162 Uiso 1 1 calc R . .
C31A C 1.1019(16) 0.3325(6) 0.3294(11) 0.108(2) Uani 0.575(15) 1 d PD B 1
H31A H 1.0338 0.3244 0.3317 0.162 Uiso 0.575(15) 1 calc PR B 1
H31B H 1.0971 0.3447 0.2758 0.162 Uiso 0.575(15) 1 calc PR B 1
H31C H 1.1318 0.3566 0.3700 0.162 Uiso 0.575(15) 1 calc PR B 1
C31B C 1.182(2) 0.3395(6) 0.2993(13) 0.108(2) Uani 0.425(15) 1 d PD B 2
H31D H 1.1158 0.3453 0.2598 0.162 Uiso 0.425(15) 1 calc PR B 2
H31E H 1.2348 0.3392 0.2721 0.162 Uiso 0.425(15) 1 calc PR B 2
H31F H 1.1970 0.3645 0.3401 0.162 Uiso 0.425(15) 1 calc PR B 2
C32 C 1.1691(4) 0.1324(2) 0.1951(3) 0.0396(13) Uani 1 1 d . A .
H32 H 1.1999 0.1018 0.1987 0.047 Uiso 1 1 calc R . .
C33 C 1.2408(5) 0.1309(2) 0.3403(4) 0.0503(16) Uani 1 1 d . B .
C34 C 1.3353(5) 0.1093(2) 0.3519(4) 0.0516(16) Uani 1 1 d . . .
C35 C 1.3823(5) 0.0824(2) 0.4264(4) 0.0451(14) Uani 1 1 d . B .
C36 C 1.3244(6) 0.0807(3) 0.4794(5) 0.066(2) Uani 1 1 d . . .
H36 H 1.3513 0.0619 0.5270 0.079 Uiso 1 1 calc R B .
C37 C 1.2351(6) 0.1023(3) 0.4715(4) 0.0601(18) Uani 1 1 d . B .
H37 H 1.2019 0.0993 0.5124 0.072 Uiso 1 1 calc R . .
C38 C 1.1905(6) 0.1300(3) 0.4002(3) 0.0553(17) Uani 1 1 d . . .
H38 H 1.1286 0.1473 0.3935 0.066 Uiso 1 1 calc R B .
C39 C 1.4850(7) 0.0618(3) 0.4414(5) 0.082(3) Uani 1 1 d . . .
H39A H 1.5018 0.0422 0.4908 0.122 Uiso 1 1 calc R B .
H39B H 1.5355 0.0875 0.4484 0.122 Uiso 1 1 calc R . .
H39C H 1.4864 0.0419 0.3950 0.122 Uiso 1 1 calc R . .
C40 C 1.3904(5) 0.1150(3) 0.2941(4) 0.0557(17) Uani 1 1 d . B .
H40A H 1.3838 0.0860 0.2613 0.084 Uiso 1 1 calc R . .
H40B H 1.4631 0.1209 0.3228 0.084 Uiso 1 1 calc R . .
H40C H 1.3622 0.1422 0.2586 0.084 Uiso 1 1 calc R . .
C41 C 0.9796(5) 0.2615(2) 0.1312(4) 0.0515(16) Uani 1 1 d . B .
C42 C 1.0032(5) 0.3054(3) 0.1110(4) 0.0537(16) Uani 1 1 d . . .
C43 C 0.9285(5) 0.3432(2) 0.0995(4) 0.0517(17) Uani 1 1 d . B .
C44 C 0.8390(6) 0.3346(2) 0.1135(4) 0.0589(19) Uani 1 1 d . . .
H44 H 0.7924 0.3602 0.1103 0.071 Uiso 1 1 calc R B .
C45 C 0.8122(5) 0.2889(3) 0.1325(5) 0.0614(18) Uani 1 1 d . B .
H45 H 0.7456 0.2834 0.1372 0.074 Uiso 1 1 calc R . .
C46 C 0.8814(5) 0.2521(2) 0.1445(5) 0.0546(17) Uani 1 1 d . . .
H46 H 0.8655 0.2214 0.1611 0.066 Uiso 1 1 calc R B .
C47 C 0.9541(6) 0.3908(3) 0.0757(5) 0.072(2) Uani 1 1 d . . .
H47A H 0.8951 0.4121 0.0683 0.107 Uiso 1 1 calc R B .
H47B H 0.9712 0.3885 0.0246 0.107 Uiso 1 1 calc R . .
H47C H 1.0131 0.4036 0.1183 0.107 Uiso 1 1 calc R . .
C48 C 1.0995(6) 0.3134(3) 0.0944(6) 0.078(3) Uani 1 1 d . B .
H48A H 1.1333 0.2827 0.0929 0.117 Uiso 1 1 calc R . .
H48B H 1.1439 0.3335 0.1374 0.117 Uiso 1 1 calc R . .
H48C H 1.0865 0.3295 0.0418 0.117 Uiso 1 1 calc R . .
C49 C 1.2067(4) 0.09900(17) 0.0446(3) 0.0328(12) Uani 1 1 d . . .
H49 H 1.2669 0.1105 0.0841 0.039 Uiso 1 1 calc R A .
C50 C 1.2180(4) 0.06747(18) -0.0148(3) 0.0311(11) Uani 1 1 d . A .
C51 C 1.1297(4) 0.05309(18) -0.0734(3) 0.0310(11) Uani 1 1 d . . .
H51 H 1.1357 0.0319 -0.1148 0.037 Uiso 1 1 calc R A .
C52 C 1.0318(4) 0.06832(17) -0.0747(3) 0.0280(10) Uani 1 1 d . A .
C53 C 0.9372(4) 0.05160(18) -0.1417(3) 0.0293(11) Uani 1 1 d . . .
C54 C 0.8414(4) 0.07681(18) -0.1342(3) 0.0279(10) Uani 1 1 d . A .
C55 C 0.7491(4) 0.07285(18) -0.1968(3) 0.0297(11) Uani 1 1 d . . .
H55 H 0.7490 0.0576 -0.2460 0.036 Uiso 1 1 calc R A .
C56 C 0.6574(4) 0.09051(18) -0.1894(3) 0.0304(11) Uani 1 1 d . A .
C57 C 0.6590(4) 0.11018(18) -0.1158(3) 0.0291(11) Uani 1 1 d . . .
H57 H 0.5961 0.1205 -0.1086 0.035 Uiso 1 1 calc R A .
C58 C 0.5587(4) 0.0860(2) -0.2618(3) 0.0383(13) Uani 1 1 d . . .
C59 C 0.5768(5) 0.1083(3) -0.3373(4) 0.063(2) Uani 1 1 d . A .
H59A H 0.5122 0.1085 -0.3820 0.095 Uiso 1 1 calc R . .
H59B H 0.6282 0.0896 -0.3532 0.095 Uiso 1 1 calc R . .
H59C H 0.6014 0.1412 -0.3251 0.095 Uiso 1 1 calc R . .
C60 C 0.5329(5) 0.0336(3) -0.2790(5) 0.070(2) Uani 1 1 d . A .
H60A H 0.5189 0.0190 -0.2317 0.105 Uiso 1 1 calc R . .
H60B H 0.5910 0.0173 -0.2896 0.105 Uiso 1 1 calc R . .
H60C H 0.4720 0.0306 -0.3266 0.105 Uiso 1 1 calc R . .
C61 C 0.4693(5) 0.1124(3) -0.2474(4) 0.072(2) Uani 1 1 d . A .
H61A H 0.4111 0.1121 -0.2973 0.109 Uiso 1 1 calc R . .
H61B H 0.4894 0.1455 -0.2320 0.109 Uiso 1 1 calc R . .
H61C H 0.4495 0.0968 -0.2035 0.109 Uiso 1 1 calc R . .
C62 C 0.9521(4) 0.0619(2) -0.2254(3) 0.0368(12) Uani 1 1 d . A .
H62A H 0.9562 0.0965 -0.2327 0.055 Uiso 1 1 calc R . .
H62B H 0.8939 0.0489 -0.2685 0.055 Uiso 1 1 calc R . .
H62C H 1.0158 0.0469 -0.2281 0.055 Uiso 1 1 calc R . .
C63 C 0.9225(4) -0.00243(18) -0.1323(3) 0.0351(12) Uani 1 1 d . A .
H63A H 0.9847 -0.0194 -0.1336 0.053 Uiso 1 1 calc R . .
H63B H 0.8639 -0.0136 -0.1770 0.053 Uiso 1 1 calc R . .
H63C H 0.9096 -0.0086 -0.0802 0.053 Uiso 1 1 calc R . .
C64 C 1.3242(4) 0.04871(18) -0.0128(3) 0.0381(13) Uani 1 1 d D . .
C65A C 1.3313(11) 0.0503(8) -0.1004(8) 0.051(5) Uani 0.443(18) 1 d PD A 1
H65A H 1.2803 0.0295 -0.1344 0.076 Uiso 0.443(18) 1 calc PR A 1
H65B H 1.3983 0.0400 -0.1004 0.076 Uiso 0.443(18) 1 calc PR A 1
H65C H 1.3196 0.0823 -0.1208 0.076 Uiso 0.443(18) 1 calc PR A 1
C66A C 1.3705(12) 0.0217(6) 0.0695(8) 0.045(4) Uani 0.443(18) 1 d PD A 1
H66A H 1.3759 0.0432 0.1139 0.068 Uiso 0.443(18) 1 calc PR A 1
H66B H 1.4375 0.0098 0.0724 0.068 Uiso 0.443(18) 1 calc PR A 1
H66C H 1.3267 -0.0046 0.0726 0.068 Uiso 0.443(18) 1 calc PR A 1
C67A C 1.4109(9) 0.0785(6) 0.0412(13) 0.047(5) Uani 0.443(18) 1 d PD A 1
H67A H 1.4064 0.1105 0.0203 0.071 Uiso 0.443(18) 1 calc PR A 1
H67B H 1.4756 0.0648 0.0421 0.071 Uiso 0.443(18) 1 calc PR A 1
H67C H 1.4055 0.0792 0.0955 0.071 Uiso 0.443(18) 1 calc PR A 1
C65B C 1.3242(9) 0.0176(6) -0.0850(9) 0.055(4) Uani 0.557(18) 1 d PD A 2
H65D H 1.2838 -0.0105 -0.0854 0.082 Uiso 0.557(18) 1 calc PR A 2
H65E H 1.3933 0.0085 -0.0807 0.082 Uiso 0.557(18) 1 calc PR A 2
H65F H 1.2955 0.0352 -0.1344 0.082 Uiso 0.557(18) 1 calc PR A 2
C66B C 1.3332(11) -0.0020(5) 0.0200(15) 0.077(7) Uani 0.557(18) 1 d PD A 2
H66D H 1.3253 -0.0018 0.0735 0.116 Uiso 0.557(18) 1 calc PR A 2
H66E H 1.3994 -0.0147 0.0227 0.116 Uiso 0.557(18) 1 calc PR A 2
H66F H 1.2805 -0.0214 -0.0153 0.116 Uiso 0.557(18) 1 calc PR A 2
C67B C 1.3994(9) 0.0899(4) -0.0096(12) 0.051(4) Uani 0.557(18) 1 d PD A 2
H67D H 1.3765 0.1081 -0.0590 0.077 Uiso 0.557(18) 1 calc PR A 2
H67E H 1.4665 0.0772 -0.0038 0.077 Uiso 0.557(18) 1 calc PR A 2
H67F H 1.4021 0.1102 0.0359 0.077 Uiso 0.557(18) 1 calc PR A 2

loop_
_atom_site_aniso_label
_atom_site_aniso_U_11
_atom_site_aniso_U_22
_atom_site_aniso_U_33
_atom_site_aniso_U_23
_atom_site_aniso_U_13
_atom_site_aniso_U_12
Cu1 0.0351(3) 0.0403(4) 0.0293(3) -0.0038(3) 0.0119(3) 0.0062(3)
Cu2 0.0543(5) 0.0344(4) 0.0437(4) -0.0129(3) -0.0090(3) 0.0106(3)
P1 0.0414(9) 0.0859(13) 0.0390(9) -0.0227(9) 0.0072(7) 0.0138(9)
P2 0.1103(17) 0.0430(10) 0.0572(12) -0.0207(9) 0.0060(11) -0.0042(10)
O1 0.0233(17) 0.0367(19) 0.0270(18) -0.0060(15) 0.0030(14) 0.0042(14)
N1 0.034(2) 0.035(2) 0.026(2) 0.0017(18) 0.0084(18) 0.0040(18)
N2 0.029(2) 0.031(2) 0.036(2) 0.0001(19) 0.0140(19) 0.0051(18)
N3 0.043(3) 0.031(2) 0.047(3) -0.010(2) 0.003(2) 0.008(2)
N4 0.049(3) 0.035(3) 0.032(3) -0.005(2) -0.008(2) 0.006(2)
C1 0.108(7) 0.076(6) 0.074(6) -0.040(5) 0.045(5) -0.014(5)
C2 0.106(6) 0.103(7) 0.032(4) 0.000(4) 0.023(4) 0.040(5)
C3A 0.048(5) 0.105(13) 0.058(8) -0.021(9) -0.010(5) 0.021(7)
C3B 0.048(5) 0.105(13) 0.058(8) -0.021(9) -0.010(5) 0.021(7)
C4 0.042(3) 0.034(3) 0.024(3) -0.002(2) 0.007(2) 0.005(2)
C5 0.053(4) 0.044(3) 0.031(3) 0.003(2) 0.009(3) -0.005(3)
C6 0.083(5) 0.047(4) 0.039(4) 0.009(3) 0.008(3) -0.002(3)
C7 0.084(5) 0.039(3) 0.034(3) 0.007(3) -0.001(3) 0.001(3)
C8 0.049(4) 0.042(3) 0.043(3) -0.013(3) -0.008(3) 0.012(3)
C9 0.047(3) 0.036(3) 0.033(3) -0.007(2) 0.009(2) 0.004(2)
C10 0.114(7) 0.096(7) 0.059(5) 0.038(5) 0.026(5) -0.015(6)
C11 0.058(4) 0.069(5) 0.049(4) 0.007(3) 0.018(3) -0.015(3)
C12 0.028(2) 0.032(3) 0.028(3) 0.003(2) 0.009(2) 0.003(2)
C13 0.027(2) 0.031(3) 0.022(2) -0.001(2) 0.0075(19) 0.004(2)
C14 0.030(3) 0.029(3) 0.030(3) 0.001(2) 0.010(2) 0.002(2)
C15 0.027(3) 0.033(3) 0.042(3) -0.006(2) 0.008(2) 0.002(2)
C16 0.027(3) 0.046(3) 0.046(3) -0.013(3) 0.007(2) 0.002(2)
C17 0.029(3) 0.054(4) 0.063(4) -0.028(3) 0.010(3) 0.005(3)
C18 0.043(4) 0.040(4) 0.088(5) -0.016(4) 0.004(4) 0.011(3)
C19 0.050(4) 0.035(3) 0.080(5) 0.008(3) 0.009(3) 0.008(3)
C20 0.042(3) 0.035(3) 0.061(4) 0.007(3) 0.016(3) 0.008(3)
C21 0.041(4) 0.104(6) 0.082(6) -0.038(5) 0.021(4) 0.018(4)
C22 0.042(3) 0.074(5) 0.041(3) -0.004(3) 0.020(3) -0.004(3)
C23 0.028(2) 0.030(3) 0.024(2) 0.001(2) 0.008(2) 0.003(2)
C24 0.024(2) 0.029(2) 0.024(2) 0.001(2) 0.0022(19) 0.0017(19)
C25 0.024(2) 0.027(2) 0.031(3) -0.002(2) 0.007(2) 0.0050(19)
C26 0.028(3) 0.027(2) 0.033(3) -0.004(2) 0.005(2) 0.000(2)
C27 0.030(3) 0.028(3) 0.036(3) -0.006(2) 0.004(2) 0.004(2)
C28 0.037(3) 0.033(3) 0.038(3) -0.007(2) 0.004(2) 0.005(2)
C29 0.133(6) 0.088(4) 0.081(4) -0.028(3) 0.000(4) 0.019(4)
C30 0.133(6) 0.088(4) 0.081(4) -0.028(3) 0.000(4) 0.019(4)
C31A 0.133(6) 0.088(4) 0.081(4) -0.028(3) 0.000(4) 0.019(4)
C31B 0.133(6) 0.088(4) 0.081(4) -0.028(3) 0.000(4) 0.019(4)
C32 0.032(3) 0.036(3) 0.043(3) -0.009(2) 0.000(2) 0.003(2)
C33 0.046(3) 0.028(3) 0.062(4) -0.004(3) -0.008(3) 0.002(2)
C34 0.051(4) 0.045(4) 0.051(4) -0.007(3) 0.005(3) -0.002(3)
C35 0.049(3) 0.041(3) 0.040(3) -0.007(3) 0.005(3) 0.000(3)
C36 0.061(5) 0.052(4) 0.067(5) -0.015(4) -0.007(4) -0.008(3)
C37 0.061(4) 0.060(4) 0.056(4) -0.010(3) 0.014(3) -0.020(4)
C38 0.069(4) 0.067(4) 0.026(3) -0.004(3) 0.008(3) -0.023(4)
C39 0.088(6) 0.077(6) 0.061(5) -0.008(4) -0.006(4) 0.021(5)
C40 0.049(4) 0.057(4) 0.047(4) -0.012(3) -0.006(3) 0.002(3)
C41 0.061(4) 0.037(3) 0.043(4) -0.010(3) -0.006(3) 0.007(3)
C42 0.047(4) 0.067(4) 0.046(4) -0.004(3) 0.012(3) -0.006(3)
C43 0.052(4) 0.049(4) 0.045(4) -0.018(3) 0.001(3) 0.017(3)
C44 0.084(5) 0.041(4) 0.038(3) 0.005(3) -0.002(3) -0.011(3)
C45 0.048(4) 0.066(5) 0.070(5) -0.009(4) 0.018(3) -0.001(3)
C46 0.035(3) 0.036(3) 0.087(5) 0.003(3) 0.009(3) 0.001(3)
C47 0.079(5) 0.077(5) 0.066(5) 0.013(4) 0.031(4) 0.016(4)
C48 0.083(6) 0.061(5) 0.114(7) 0.022(5) 0.068(5) 0.027(4)
C49 0.026(3) 0.023(2) 0.046(3) -0.001(2) 0.006(2) 0.001(2)
C50 0.026(2) 0.028(3) 0.040(3) 0.004(2) 0.011(2) 0.004(2)
C51 0.031(3) 0.027(3) 0.037(3) 0.001(2) 0.013(2) 0.004(2)
C52 0.027(2) 0.027(2) 0.031(3) 0.002(2) 0.011(2) 0.003(2)
C53 0.030(3) 0.030(3) 0.030(3) -0.003(2) 0.012(2) 0.004(2)
C54 0.025(2) 0.029(3) 0.030(3) 0.001(2) 0.009(2) 0.002(2)
C55 0.032(3) 0.033(3) 0.023(2) -0.004(2) 0.007(2) 0.001(2)
C56 0.027(3) 0.033(3) 0.027(3) -0.001(2) 0.002(2) 0.000(2)
C57 0.026(2) 0.031(3) 0.031(3) 0.001(2) 0.010(2) 0.005(2)
C58 0.028(3) 0.048(3) 0.032(3) -0.007(2) 0.000(2) 0.006(2)
C59 0.051(4) 0.087(5) 0.036(3) 0.012(3) -0.010(3) 0.000(4)
C60 0.045(4) 0.055(4) 0.086(6) -0.007(4) -0.016(4) -0.013(3)
C61 0.036(3) 0.117(7) 0.050(4) -0.029(4) -0.009(3) 0.024(4)
C62 0.038(3) 0.047(3) 0.027(3) -0.004(2) 0.012(2) 0.001(2)
C63 0.033(3) 0.032(3) 0.041(3) -0.005(2) 0.011(2) -0.001(2)
C64 0.031(3) 0.034(3) 0.051(3) 0.002(2) 0.015(2) 0.008(2)
C65A 0.030(7) 0.055(12) 0.075(11) -0.010(8) 0.028(7) 0.008(7)
C66A 0.038(8) 0.035(8) 0.062(10) -0.001(7) 0.014(7) 0.018(7)
C67A 0.020(6) 0.047(9) 0.073(13) -0.013(9) 0.012(8) 0.008(6)
C65B 0.036(6) 0.054(9) 0.079(9) -0.025(7) 0.024(6) 0.004(6)
C66B 0.050(8) 0.043(8) 0.151(19) 0.044(11) 0.048(10) 0.032(7)
C67B 0.030(6) 0.058(8) 0.065(10) -0.005(7) 0.014(6) 0.001(5)

loop_
_atom_type_symbol
_atom_type_description
_atom_type_scat_dispersion_real
_atom_type_scat_dispersion_imag
_atom_type_scat_source
C C .0033 .0016 'International Tables Vol C Tables 4.2.6.8 and 6.1.1.4'
H H .0000 .0000 'International Tables Vol C Tables 4.2.6.8 and 6.1.1.4'
Cu Cu .3201 1.2651 'International Tables Vol C Tables 4.2.6.8 and 6.1.1.4'
N N .0061 .0033 'International Tables Vol C Tables 4.2.6.8 and 6.1.1.4'
O O .0106 .0060 'International Tables Vol C Tables 4.2.6.8 and 6.1.1.4'
P P .1023 .0942 'International Tables Vol C Tables 4.2.6.8 and 6.1.1.4'

loop_
_geom_angle_atom_site_label_1
_geom_angle_atom_site_label_2
_geom_angle_atom_site_label_3
_geom_angle
N2 Cu1 N1 95.96(17)
N2 Cu1 P1 140.79(14)
N1 Cu1 P1 122.61(13)
N4 Cu2 N3 96.96(18)
N4 Cu2 P2 136.51(15)
N3 Cu2 P2 126.45(15)
C1 P1 C2 102.2(4)
C1 P1 C3A 88.4(13)
C2 P1 C3A 116.5(14)
C1 P1 C3B 109.2(7)
C2 P1 C3B 94.8(8)
C3A P1 C3B 26.8(11)
C1 P1 Cu1 120.6(3)
C2 P1 Cu1 115.5(3)
C3A P1 Cu1 110.9(11)
C3B P1 Cu1 111.2(5)
C31A P2 C30 100.1(8)
C31A P2 C31B 44.1(10)
C30 P2 C31B 128.3(8)
C31A P2 C29 109.3(8)
C30 P2 C29 93.2(5)
C31B P2 C29 74.2(10)
C31A P2 Cu2 119.9(6)
C30 P2 Cu2 117.7(3)
C31B P2 Cu2 113.3(7)
C29 P2 Cu2 112.9(3)
C25 O1 C24 118.6(4)
C12 N1 C4 117.5(4)
C12 N1 Cu1 122.1(3)
C4 N1 Cu1 120.1(3)
C14 N2 C15 117.6(4)
C14 N2 Cu1 120.2(3)
C15 N2 Cu1 121.6(3)
C28 N3 C41 119.4(5)
C28 N3 Cu2 122.5(4)
C41 N3 Cu2 117.0(4)
C32 N4 C33 117.6(5)
C32 N4 Cu2 120.5(4)
C33 N4 Cu2 121.8(4)
P1 C1 H1A 109.5
P1 C1 H1B 109.5
H1A C1 H1B 109.5
P1 C1 H1C 109.5
H1A C1 H1C 109.5
H1B C1 H1C 109.5
P1 C2 H2A 109.5
P1 C2 H2B 109.5
H2A C2 H2B 109.5
P1 C2 H2C 109.5
H2A C2 H2C 109.5
H2B C2 H2C 109.5
P1 C3A H3A1 109.5
P1 C3A H3A2 109.5
P1 C3A H3A3 109.5
P1 C3B H3B1 109.5
P1 C3B H3B2 109.5
H3B1 C3B H3B2 109.5
P1 C3B H3B3 109.5
H3B1 C3B H3B3 109.5
H3B2 C3B H3B3 109.5
C9 C4 C5 121.3(5)
C9 C4 N1 119.8(5)
C5 C4 N1 118.9(5)
C4 C5 C6 118.4(6)
C4 C5 C11 120.7(5)
C6 C5 C11 120.9(6)
C7 C6 C5 120.3(6)
C7 C6 C10 119.3(6)
C5 C6 C10 120.4(7)
C6 C7 C8 121.1(6)
C6 C7 H7 119.4
C8 C7 H7 119.4
C7 C8 C9 120.0(6)
C7 C8 H8 120.0
C9 C8 H8 120.0
C4 C9 C8 118.8(6)
C4 C9 H9 120.6
C8 C9 H9 120.6
C6 C10 H10A 109.5
C6 C10 H10B 109.5
H10A C10 H10B 109.5
C6 C10 H10C 109.5
H10A C10 H10C 109.5
H10B C10 H10C 109.5
C5 C11 H11A 109.5
C5 C11 H11B 109.5
H11A C11 H11B 109.5
C5 C11 H11C 109.5
H11A C11 H11C 109.5
H11B C11 H11C 109.5
N1 C12 C13 125.9(5)
N1 C12 H12 117.1
C13 C12 H12 117.1
C14 C13 C12 124.2(4)
C14 C13 C23 117.2(4)
C12 C13 C23 117.4(4)
N2 C14 C13 128.3(5)
N2 C14 H14 115.9
C13 C14 H14 115.9
C20 C15 C16 119.3(5)
C20 C15 N2 120.9(5)
C16 C15 N2 119.8(5)
C15 C16 C17 118.9(6)
C15 C16 C22 121.2(5)
C17 C16 C22 119.8(6)
C18 C17 C16 120.0(6)
C18 C17 C21 120.9(6)
C16 C17 C21 119.1(7)
C19 C18 C17 121.0(6)
C19 C18 H18 119.5
C17 C18 H18 119.5
C18 C19 C20 119.7(7)
C18 C19 H19 120.1
C20 C19 H19 120.1
C19 C20 C15 120.9(6)
C19 C20 H20 119.5
C15 C20 H20 119.5
C17 C21 H21A 109.5
C17 C21 H21B 109.5
H21A C21 H21B 109.5
C17 C21 H21C 109.5
H21A C21 H21C 109.5
H21B C21 H21C 109.5
C16 C22 H22A 109.5
C16 C22 H22B 109.5
H22A C22 H22B 109.5
C16 C22 H22C 109.5
H22A C22 H22C 109.5
H22B C22 H22C 109.5
C57 C23 C24 116.9(4)
C57 C23 C13 119.8(4)
C24 C23 C13 123.2(4)
C54 C24 O1 122.6(4)
C54 C24 C23 121.9(4)
O1 C24 C23 115.5(4)
C52 C25 O1 122.7(4)
C52 C25 C26 122.6(4)
O1 C25 C26 114.7(4)
C49 C26 C25 116.3(5)
C49 C26 C27 118.3(4)
C25 C26 C27 125.4(4)
C32 C27 C28 123.9(5)
C32 C27 C26 116.3(4)
C28 C27 C26 119.7(5)
N3 C28 C27 126.0(5)
N3 C28 H28 117.0
C27 C28 H28 117.0
P2 C29 H29A 109.5
P2 C29 H29B 109.5
H29A C29 H29B 109.5
P2 C29 H29C 109.5
H29A C29 H29C 109.5
H29B C29 H29C 109.5
P2 C30 H30A 109.5
P2 C30 H30B 109.5
H30A C30 H30B 109.5
P2 C30 H30C 109.5
H30A C30 H30C 109.5
H30B C30 H30C 109.5
P2 C31A H31A 109.5
P2 C31A H31B 109.5
P2 C31A H31C 109.5
P2 C31B H31D 109.5
P2 C31B H31E 109.5
H31D C31B H31E 109.5
P2 C31B H31F 109.5
H31D C31B H31F 109.5
H31E C31B H31F 109.5
N4 C32 C27 128.4(5)
N4 C32 H32 115.8
C27 C32 H32 115.8
C34 C33 C38 121.8(6)
C34 C33 N4 121.3(6)
C38 C33 N4 116.9(6)
C33 C34 C40 121.0(6)
C33 C34 C35 119.8(6)
C40 C34 C35 119.2(6)
C36 C35 C34 114.4(6)
C36 C35 C39 125.4(7)
C34 C35 C39 120.1(6)
C37 C36 C35 127.5(8)
C37 C36 H36 116.3
C35 C36 H36 116.3
C36 C37 C38 118.4(7)
C36 C37 H37 120.8
C38 C37 H37 120.8
C33 C38 C37 117.9(7)
C33 C38 H38 121.0
C37 C38 H38 121.0
C35 C39 H39A 109.5
C35 C39 H39B 109.5
H39A C39 H39B 109.5
C35 C39 H39C 109.5
H39A C39 H39C 109.5
H39B C39 H39C 109.5
C34 C40 H40A 109.5
C34 C40 H40B 109.5
H40A C40 H40B 109.5
C34 C40 H40C 109.5
H40A C40 H40C 109.5
H40B C40 H40C 109.5
C42 C41 N3 121.3(6)
C42 C41 C46 120.8(6)
N3 C41 C46 117.3(6)
C41 C42 C43 119.5(6)
C41 C42 C48 119.8(7)
C43 C42 C48 120.5(7)
C44 C43 C42 119.4(7)
C44 C43 C47 121.5(6)
C42 C43 C47 119.1(7)
C43 C44 C45 121.8(7)
C43 C44 H44 119.1
C45 C44 H44 119.1
C46 C45 C44 120.4(7)
C46 C45 H45 119.8
C44 C45 H45 119.8
C45 C46 C41 117.9(6)
C45 C46 H46 121.1
C41 C46 H46 121.1
C43 C47 H47A 109.5
C43 C47 H47B 109.5
H47A C47 H47B 109.5
C43 C47 H47C 109.5
H47A C47 H47C 109.5
H47B C47 H47C 109.5
C42 C48 H48A 109.5
C42 C48 H48B 109.5
H48A C48 H48B 109.5
C42 C48 H48C 109.5
H48A C48 H48C 109.5
H48B C48 H48C 109.5
C50 C49 C26 123.2(5)
C50 C49 H49 118.4
C26 C49 H49 118.4
C51 C50 C49 117.2(4)
C51 C50 C64 121.9(5)
C49 C50 C64 120.9(5)
C50 C51 C52 122.9(5)
C50 C51 H51 118.6
C52 C51 H51 118.6
C25 C52 C51 117.7(5)
C25 C52 C53 121.8(4)
C51 C52 C53 120.4(4)
C52 C53 C54 110.3(4)
C52 C53 C63 109.2(4)
C54 C53 C63 107.7(4)
C52 C53 C62 109.2(4)
C54 C53 C62 110.5(4)
C63 C53 C62 109.9(4)
C24 C54 C55 118.3(4)
C24 C54 C53 121.8(4)
C55 C54 C53 119.7(4)
C56 C55 C54 122.1(5)
C56 C55 H55 119.0
C54 C55 H55 119.0
C57 C56 C55 117.6(4)
C57 C56 C58 123.0(5)
C55 C56 C58 119.4(4)
C56 C57 C23 122.8(5)
C56 C57 H57 118.6
C23 C57 H57 118.6
C61 C58 C60 110.7(6)
C61 C58 C59 106.6(6)
C60 C58 C59 108.5(6)
C61 C58 C56 112.4(5)
C60 C58 C56 109.3(5)
C59 C58 C56 109.2(5)
C58 C59 H59A 109.5
C58 C59 H59B 109.5
H59A C59 H59B 109.5
C58 C59 H59C 109.5
H59A C59 H59C 109.5
H59B C59 H59C 109.5
C58 C60 H60A 109.5
C58 C60 H60B 109.5
H60A C60 H60B 109.5
C58 C60 H60C 109.5
H60A C60 H60C 109.5
H60B C60 H60C 109.5
C58 C61 H61A 109.5
C58 C61 H61B 109.5
H61A C61 H61B 109.5
C58 C61 H61C 109.5
H61A C61 H61C 109.5
H61B C61 H61C 109.5
C53 C62 H62A 109.5
C53 C62 H62B 109.5
H62A C62 H62B 109.5
C53 C62 H62C 109.5
H62A C62 H62C 109.5
H62B C62 H62C 109.5
C53 C63 H63A 109.5
C53 C63 H63B 109.5
H63A C63 H63B 109.5
C53 C63 H63C 109.5
H63A C63 H63C 109.5
H63B C63 H63C 109.5
C67A C64 C66B 109.0(14)
C67A C64 C65B 128.7(8)
C66B C64 C65B 75.5(14)
C67A C64 C67B 34.4(7)
C66B C64 C67B 135.4(10)
C65B C64 C67B 107.1(8)
C67A C64 C50 112.5(6)
C66B C64 C50 107.3(6)
C65B C64 C50 114.3(6)
C67B C64 C50 111.2(6)
C67A C64 C65A 108.5(10)
C66B C64 C65A 111.7(14)
C65B C64 C65A 36.7(7)
C67B C64 C65A 77.0(9)
C50 C64 C65A 107.8(6)
C67A C64 C66A 71.5(13)
C66B C64 C66A 40.9(8)
C65B C64 C66A 111.4(11)
C67B C64 C66A 104.4(12)
C50 C64 C66A 107.9(6)
C65A C64 C66A 140.7(9)
C64 C65A H65A 109.5
C64 C65A H65B 109.5
C64 C65A H65C 109.5
C64 C66A H66A 109.5
C64 C66A H66B 109.5
C64 C66A H66C 109.5
C64 C67A H67A 109.5
C64 C67A H67B 109.5
C64 C67A H67C 109.5
C64 C65B H65D 109.5
C64 C65B H65E 109.5
H65D C65B H65E 109.5
C64 C65B H65F 109.5
H65D C65B H65F 109.5
H65E C65B H65F 109.5
C64 C66B H66D 109.5
C64 C66B H66E 109.5
H66D C66B H66E 109.5
C64 C66B H66F 109.5
H66D C66B H66F 109.5
H66E C66B H66F 109.5
C64 C67B H67D 109.5
C64 C67B H67E 109.5
H67D C67B H67E 109.5
C64 C67B H67F 109.5
H67D C67B H67F 109.5
H67E C67B H67F 109.5

loop_
_geom_bond_atom_site_label_1
_geom_bond_atom_site_label_2
_geom_bond_distance
Cu1 N2 1.959(4)
Cu1 N1 1.967(4)
Cu1 P1 2.1499(17)
Cu2 N4 1.934(5)
Cu2 N3 1.967(5)
Cu2 P2 2.1437(19)
P1 C1 1.817(7)
P1 C2 1.822(8)
P1 C3A 1.831(15)
P1 C3B 1.837(9)
P2 C31A 1.769(13)
P2 C30 1.811(11)
P2 C31B 1.855(16)
P2 C29 1.873(10)
O1 C25 1.389(6)
O1 C24 1.396(6)
N1 C12 1.314(6)
N1 C4 1.421(6)
N2 C14 1.330(7)
N2 C15 1.408(6)
N3 C28 1.313(7)
N3 C41 1.440(8)
N4 C32 1.331(7)
N4 C33 1.471(8)
C1 H1A 0.9800
C1 H1B 0.9800
C1 H1C 0.9800
C2 H2A 0.9800
C2 H2B 0.9800
C2 H2C 0.9800
C3A H3A1 0.9599
C3A H3A2 0.9599
C3A H3A3 0.9599
C3B H3B1 0.9599
C3B H3B2 0.9599
C3B H3B3 0.9599
C4 C9 1.378(8)
C4 C5 1.404(8)
C5 C6 1.408(9)
C5 C11 1.506(9)
C6 C7 1.369(10)
C6 C10 1.524(10)
C7 C8 1.374(10)
C7 H7 0.9500
C8 C9 1.417(8)
C8 H8 0.9500
C9 H9 0.9500
C10 H10A 0.9800
C10 H10B 0.9800
C10 H10C 0.9800
C11 H11A 0.9800
C11 H11B 0.9800
C11 H11C 0.9800
C12 C13 1.418(7)
C12 H12 0.9500
C13 C14 1.398(7)
C13 C23 1.494(7)
C14 H14 0.9500
C15 C20 1.392(8)
C15 C16 1.404(8)
C16 C17 1.406(8)
C16 C22 1.502(9)
C17 C18 1.384(10)
C17 C21 1.503(9)
C18 C19 1.366(10)
C18 H18 0.9500
C19 C20 1.387(8)
C19 H19 0.9500
C20 H20 0.9500
C21 H21A 0.9800
C21 H21B 0.9800
C21 H21C 0.9800
C22 H22A 0.9800
C22 H22B 0.9800
C22 H22C 0.9800
C23 C57 1.398(7)
C23 C24 1.405(7)
C24 C54 1.374(7)
C25 C52 1.386(7)
C25 C26 1.407(7)
C26 C49 1.403(7)
C26 C27 1.482(7)
C27 C32 1.405(8)
C27 C28 1.410(7)
C28 H28 0.9500
C29 H29A 0.9700
C29 H29B 0.9700
C29 H29C 0.9700
C30 H30A 0.9700
C30 H30B 0.9700
C30 H30C 0.9700
C31A H31A 0.9700
C31A H31B 0.9700
C31A H31C 0.9700
C31B H31D 0.9700
C31B H31E 0.9700
C31B H31F 0.9700
C32 H32 0.9500
C33 C34 1.385(9)
C33 C38 1.404(10)
C34 C40 1.428(10)
C34 C35 1.460(9)
C35 C36 1.377(10)
C35 C39 1.467(10)
C36 C37 1.332(10)
C36 H36 0.9500
C37 C38 1.425(10)
C37 H37 0.9500
C38 H38 0.9500
C39 H39A 0.9800
C39 H39B 0.9800
C39 H39C 0.9800
C40 H40A 0.9800
C40 H40B 0.9800
C40 H40C 0.9800
C41 C42 1.344(10)
C41 C46 1.453(10)
C42 C43 1.442(9)
C42 C48 1.446(10)
C43 C44 1.337(10)
C43 C47 1.469(10)
C44 C45 1.395(10)
C44 H44 0.9500
C45 C46 1.372(9)
C45 H45 0.9500
C46 H46 0.9500
C47 H47A 0.9800
C47 H47B 0.9800
C47 H47C 0.9800
C48 H48A 0.9800
C48 H48B 0.9800
C48 H48C 0.9800
C49 C50 1.396(7)
C49 H49 0.9500
C50 C51 1.380(7)
C50 C64 1.534(7)
C51 C52 1.398(7)
C51 H51 0.9500
C52 C53 1.524(7)
C53 C54 1.526(7)
C53 C63 1.541(7)
C53 C62 1.546(7)
C54 C55 1.395(7)
C55 C56 1.388(7)
C55 H55 0.9500
C56 C57 1.379(7)
C56 C58 1.541(7)
C57 H57 0.9500
C58 C61 1.511(8)
C58 C60 1.520(9)
C58 C59 1.530(9)
C59 H59A 0.9800
C59 H59B 0.9800
C59 H59C 0.9800
C60 H60A 0.9800
C60 H60B 0.9800
C60 H60C 0.9800
C61 H61A 0.9800
C61 H61B 0.9800
C61 H61C 0.9800
C62 H62A 0.9800
C62 H62B 0.9800
C62 H62C 0.9800
C63 H63A 0.9800
C63 H63B 0.9800
C63 H63C 0.9800
C64 C67A 1.517(11)
C64 C66B 1.519(10)
C64 C65B 1.519(10)
C64 C67B 1.534(11)
C64 C65A 1.542(12)
C64 C66A 1.563(11)
C65A H65A 0.9599
C65A H65B 0.9599
C65A H65C 0.9599
C66A H66A 0.9599
C66A H66B 0.9599
C66A H66C 0.9599
C67A H67A 0.9599
C67A H67B 0.9599
C67A H67C 0.9599
C65B H65D 0.9599
C65B H65E 0.9599
C65B H65F 0.9599
C66B H66D 0.9599
C66B H66E 0.9599
C66B H66F 0.9599
C67B H67D 0.9599
C67B H67E 0.9599
C67B H67F 0.9599
